data_7023962
loop_
_publ_author_name
'Batcup, Rhys'
'Chiu, Frederick Sin Nang'
'Annibale, Vincent T.'
'Huh, Jung-Eun Ustina'
'Tan, Runyu'
'Song, Datong'

_publ_section_title
;
 Selective one-pot syntheses of Pt(II)-Cu(I) heterobimetallic complexes of
 4,5-diazafluorenide derivatives.
;
_journal_issue 46
_journal_name_full 'Dalton transactions (Cambridge, England : 2003)'
_journal_page_first 16343
_journal_page_last 16350
_journal_paper_doi 10.1039/c3dt52135d
_journal_volume 42
_journal_year 2013
_chemical_formula_sum 'C61 H57 Cu N4 P Pt'
_chemical_formula_weight 1135.70
_chemical_name_systematic
;
 ?
;
_space_group_crystal_system monoclinic
_space_group_IT_number 14
_space_group_name_Hall '-P 2yn'
_space_group_name_H-M_alt 'P 1 21/n 1'
_symmetry_space_group_name_Hall '-P 2yn'
_symmetry_space_group_name_H-M 'P 1 21/n 1'
_atom_sites_solution_hydrogens geom
_audit_creation_method SHELXL-2013
_cell_angle_alpha 90
_cell_angle_beta 106.006(2)
_cell_angle_gamma 90
_cell_formula_units_Z 4
_cell_length_a 11.8289(6)
_cell_length_b 21.9364(13)
_cell_length_c 20.4095(10)
_cell_measurement_reflns_used 39797
_cell_measurement_temperature 150(2)
_cell_measurement_theta_max 24.999
_cell_measurement_theta_min 2.305
_cell_volume 5090.6(5)
_computing_cell_refinement 'Bruker Apex 2 software package'
_computing_data_collection 'Bruker Apex 2 software package'
_computing_data_reduction 'Bruker Apex 2 software package'
_computing_molecular_graphics 'ORTEP and POV-Ray'
_computing_publication_material 'SHELXL-2013 (Sheldrick, 2013)'
_computing_structure_refinement 'SHELXL-2013 (Sheldrick, 2013)'
_computing_structure_solution 'SHELXL-2013 (Sheldrick, 2013)'
_diffrn_ambient_temperature 150(2)
_diffrn_measured_fraction_theta_full 0.971
_diffrn_measured_fraction_theta_max 0.998
_diffrn_measurement_device_type 'Bruker Kappa Apex II CCD'
_diffrn_measurement_method 'phi and omega scans'
_diffrn_radiation_type MoK\a
_diffrn_radiation_wavelength 0.71073
_diffrn_reflns_av_R_equivalents 0.0645
_diffrn_reflns_av_unetI/netI 0.0603
_diffrn_reflns_Laue_measured_fraction_full 0.971
_diffrn_reflns_Laue_measured_fraction_max 0.998
_diffrn_reflns_limit_h_max 14
_diffrn_reflns_limit_h_min -14
_diffrn_reflns_limit_k_max 26
_diffrn_reflns_limit_k_min -26
_diffrn_reflns_limit_l_max 24
_diffrn_reflns_limit_l_min -22
_diffrn_reflns_number 39797
_diffrn_reflns_point_group_measured_fraction_full 0.971
_diffrn_reflns_point_group_measured_fraction_max 0.998
_diffrn_reflns_theta_full 25.242
_diffrn_reflns_theta_max 24.999
_diffrn_reflns_theta_min 2.305
_exptl_absorpt_coefficient_mu 3.238
_exptl_absorpt_correction_T_max 0.7456
_exptl_absorpt_correction_T_min 0.6317
_exptl_absorpt_correction_type multi-scan
_exptl_absorpt_process_details 'Bruker Apex 2'
_exptl_crystal_colour yellow
_exptl_crystal_density_diffrn 1.482
_exptl_crystal_description plate
_exptl_crystal_F_000 2292
_exptl_crystal_size_max 0.270
_exptl_crystal_size_mid 0.220
_exptl_crystal_size_min 0.050
_refine_diff_density_max 0.891
_refine_diff_density_min -0.598
_refine_diff_density_rms 0.108
_refine_ls_extinction_method none
_refine_ls_goodness_of_fit_ref 1.013
_refine_ls_hydrogen_treatment constr
_refine_ls_matrix_type full
_refine_ls_number_parameters 619
_refine_ls_number_reflns 8942
_refine_ls_number_restraints 0
_refine_ls_restrained_S_all 1.013
_refine_ls_R_factor_all 0.0564
_refine_ls_R_factor_gt 0.0336
_refine_ls_shift/su_max 0.002
_refine_ls_shift/su_mean 0.000
_refine_ls_structure_factor_coef Fsqd
_refine_ls_weighting_details 'w=1/[\s^2^(Fo^2^)+(0.0262P)^2^+3.3269P] where P=(Fo^2^+2Fc^2^)/3'
_refine_ls_weighting_scheme calc
_refine_ls_wR_factor_gt 0.0634
_refine_ls_wR_factor_ref 0.0709
_reflns_Friedel_coverage 0.000
_reflns_number_gt 6812
_reflns_number_total 8942
_reflns_threshold_expression 'I > 2\s(I)'
_cod_data_source_file c3dt52135d.txt
_cod_data_source_block 2bBenzene
_cod_depositor_comments
;
The following automatic conversions were performed:

'_exptl_absorpt_correction_type' value 'Multi-Scan' changed to
'multi-scan' according to
/home/saulius/struct/CIF-dictionaries/cif_core.dic dictionary named
'cif_core.dic' version 2.4.2 from 2011-04-26.

Automatic conversion script
Id: cif_fix_values 1891 2012-01-12 08:04:46Z andrius 
;
_cod_database_code 7023962
_shelx_space_group_comment
;
The symmetry employed for this shelxl refinement is uniquely defined
by the following loop, which should always be used as a source of
symmetry information in preference to the above space-group names.
They are only intended as comments.
;
_shelx_estimated_absorpt_t_min 0.475
_shelx_estimated_absorpt_t_max 0.855
_shelxl_version_number 2013-4

loop_
_space_group_symop_operation_xyz
'x, y, z'
'-x+1/2, y+1/2, -z+1/2'
'-x, -y, -z'
'x-1/2, -y-1/2, z-1/2'

loop_
_atom_site_label
_atom_site_type_symbol
_atom_site_fract_x
_atom_site_fract_y
_atom_site_fract_z
_atom_site_U_iso_or_equiv
_atom_site_adp_type
_atom_site_occupancy
_atom_site_site_symmetry_order
_atom_site_calc_flag
_atom_site_refinement_flags_posn
_atom_site_refinement_flags_adp
Pt1 Pt -0.09551(2) 1.09072(2) 0.80040(2) 0.01879(6) Uani 1 1 d . .
Cu1 Cu 0.15078(5) 0.86962(3) 0.72714(3) 0.02755(15) Uani 1 1 d . .
P1 P -0.10412(10) 1.14047(6) 0.89673(6) 0.0195(3) Uani 1 1 d . .
N1 N 0.2575(3) 0.9758(2) 0.7896(2) 0.0306(10) Uani 1 1 d . .
N2 N 0.0563(3) 0.89085(17) 0.78605(18) 0.0228(9) Uani 1 1 d . .
N3 N 0.3450(3) 0.80843(19) 0.69606(19) 0.0284(10) Uani 1 1 d . .
N4 N 0.1946(3) 0.80237(19) 0.61037(19) 0.0272(10) Uani 1 1 d . .
C1 C 0.3372(4) 1.0208(3) 0.7976(3) 0.0420(15) Uani 1 1 d . .
H1 H 0.4021 1.0153 0.7792 0.050 Uiso 1 1 calc R U
C2 C 0.3294(4) 1.0748(3) 0.8313(3) 0.0418(15) Uani 1 1 d . .
H2 H 0.3884 1.1050 0.8352 0.050 Uiso 1 1 calc R U
C3 C 0.2377(4) 1.0854(2) 0.8591(2) 0.0310(12) Uani 1 1 d . .
H3 H 0.2327 1.1224 0.8823 0.037 Uiso 1 1 calc R U
C4 C 0.1524(4) 1.0401(2) 0.8523(2) 0.0211(11) Uani 1 1 d . .
C5 C 0.1695(4) 0.9866(2) 0.8176(2) 0.0212(11) Uani 1 1 d . .
C6 C 0.0749(4) 0.9455(2) 0.8168(2) 0.0215(11) Uani 1 1 d . .
C7 C 0.0033(4) 0.9726(2) 0.8539(2) 0.0204(11) Uani 1 1 d . .
C8 C -0.0898(4) 0.9377(2) 0.8621(2) 0.0254(11) Uani 1 1 d . .
H8 H -0.1399 0.9528 0.8876 0.030 Uiso 1 1 calc R U
C9 C -0.1082(4) 0.8805(2) 0.8323(2) 0.0292(12) Uani 1 1 d . .
H9 H -0.1709 0.8558 0.8379 0.035 Uiso 1 1 calc R U
C10 C -0.0360(4) 0.8593(2) 0.7948(2) 0.0298(12) Uani 1 1 d . .
H10 H -0.0522 0.8204 0.7739 0.036 Uiso 1 1 calc R U
C11 C 0.0432(4) 1.0351(2) 0.8736(2) 0.0207(11) Uani 1 1 d . .
C12 C 0.0510(4) 1.0532(2) 0.9472(2) 0.0264(12) Uani 1 1 d . .
H12A H -0.0102 1.0306 0.9621 0.032 Uiso 1 1 calc R U
H12B H 0.1285 1.0402 0.9768 0.032 Uiso 1 1 calc R U
C13 C 0.0358(4) 1.1207(2) 0.9578(2) 0.0238(11) Uani 1 1 d . .
H13A H 0.1012 1.1443 0.9487 0.029 Uiso 1 1 calc R U
H13B H 0.0332 1.1290 1.0051 0.029 Uiso 1 1 calc R U
C14 C -0.1119(4) 1.2231(2) 0.9035(2) 0.0203(10) Uani 1 1 d . .
C15 C -0.0424(4) 1.2544(2) 0.9597(2) 0.0256(11) Uani 1 1 d . .
H15 H 0.0065 1.2321 0.9968 0.031 Uiso 1 1 calc R U
C16 C -0.0434(4) 1.3169(2) 0.9623(2) 0.0316(12) Uani 1 1 d . .
H16 H 0.0054 1.3374 1.0008 0.038 Uiso 1 1 calc R U
C17 C -0.1150(4) 1.3506(2) 0.9094(3) 0.0333(13) Uani 1 1 d . .
H17 H -0.1161 1.3939 0.9116 0.040 Uiso 1 1 calc R U
C18 C -0.1846(4) 1.3203(2) 0.8536(3) 0.0361(13) Uani 1 1 d . .
H18 H -0.2337 1.3430 0.8170 0.043 Uiso 1 1 calc R U
C19 C -0.1839(4) 1.2570(2) 0.8500(2) 0.0267(12) Uani 1 1 d . .
H19 H -0.2323 1.2367 0.8112 0.032 Uiso 1 1 calc R U
C20 C -0.2103(4) 1.1131(2) 0.9408(2) 0.0206(11) Uani 1 1 d . .
C21 C -0.2112(4) 1.1355(2) 1.0049(2) 0.0316(12) Uani 1 1 d . .
H21 H -0.1585 1.1671 1.0254 0.038 Uiso 1 1 calc R U
C22 C -0.2880(5) 1.1120(3) 1.0384(3) 0.0396(14) Uani 1 1 d . .
H22 H -0.2874 1.1271 1.0822 0.047 Uiso 1 1 calc R U
C23 C -0.3654(5) 1.0667(3) 1.0085(3) 0.0430(15) Uani 1 1 d . .
H23 H -0.4183 1.0507 1.0317 0.052 Uiso 1 1 calc R U
C24 C -0.3668(4) 1.0442(3) 0.9453(3) 0.0389(14) Uani 1 1 d . .
H24 H -0.4208 1.0131 0.9249 0.047 Uiso 1 1 calc R U
C25 C -0.2891(4) 1.0672(2) 0.9116(2) 0.0289(12) Uani 1 1 d . .
H25 H -0.2897 1.0514 0.8682 0.035 Uiso 1 1 calc R U
C26 C -0.0732(4) 1.0430(2) 0.7186(2) 0.0222(11) Uani 1 1 d . .
C27 C 0.0250(4) 1.0509(2) 0.6939(2) 0.0280(12) Uani 1 1 d . .
H27 H 0.0778 1.0834 0.7113 0.034 Uiso 1 1 calc R U
C28 C 0.0481(5) 1.0125(3) 0.6445(2) 0.0366(14) Uani 1 1 d . .
H28 H 0.1169 1.0186 0.6299 0.044 Uiso 1 1 calc R U
C29 C -0.0278(5) 0.9662(3) 0.6169(3) 0.0468(16) Uani 1 1 d . .
H29 H -0.0116 0.9397 0.5837 0.056 Uiso 1 1 calc R U
C30 C -0.1273(5) 0.9586(3) 0.6379(3) 0.0436(15) Uani 1 1 d . .
H30 H -0.1818 0.9275 0.6179 0.052 Uiso 1 1 calc R U
C31 C -0.1493(4) 0.9955(2) 0.6878(2) 0.0307(12) Uani 1 1 d . .
H31 H -0.2185 0.9887 0.7017 0.037 Uiso 1 1 calc R U
C32 C -0.2244(4) 1.1389(2) 0.7336(2) 0.0248(11) Uani 1 1 d . .
C33 C -0.2003(5) 1.1791(3) 0.6863(2) 0.0367(13) Uani 1 1 d . .
H33 H -0.1218 1.1821 0.6833 0.044 Uiso 1 1 calc R U
C34 C -0.2859(5) 1.2150(3) 0.6434(3) 0.0483(16) Uani 1 1 d . .
H34 H -0.2654 1.2423 0.6123 0.058 Uiso 1 1 calc R U
C35 C -0.4001(5) 1.2111(3) 0.6459(3) 0.0473(16) Uani 1 1 d . .
H35 H -0.4590 1.2361 0.6173 0.057 Uiso 1 1 calc R U
C36 C -0.4288(4) 1.1709(3) 0.6900(3) 0.0418(15) Uani 1 1 d . .
H36 H -0.5082 1.1671 0.6913 0.050 Uiso 1 1 calc R U
C37 C -0.3420(4) 1.1358(2) 0.7326(2) 0.0349(13) Uani 1 1 d . .
H37 H -0.3640 1.1081 0.7628 0.042 Uiso 1 1 calc R U
C38 C 0.2312(4) 0.8275(2) 0.6736(2) 0.0245(11) Uani 1 1 d . .
C39 C 0.3779(4) 0.7737(2) 0.6487(3) 0.0347(13) Uani 1 1 d . .
H39 H 0.4527 0.7556 0.6534 0.042 Uiso 1 1 calc R U
C40 C 0.2828(4) 0.7702(3) 0.5940(3) 0.0398(14) Uani 1 1 d . .
H40 H 0.2778 0.7496 0.5523 0.048 Uiso 1 1 calc R U
C41 C 0.4213(4) 0.8229(2) 0.7629(2) 0.0303(12) Uani 1 1 d . .
C42 C 0.4883(4) 0.8756(2) 0.7714(3) 0.0324(13) Uani 1 1 d . .
C43 C 0.5608(4) 0.8876(3) 0.8362(3) 0.0375(14) Uani 1 1 d . .
H43 H 0.6084 0.9232 0.8437 0.045 Uiso 1 1 calc R U
C44 C 0.5649(4) 0.8484(3) 0.8905(3) 0.0408(15) Uani 1 1 d . .
C45 C 0.4976(5) 0.7962(3) 0.8789(3) 0.0460(15) Uani 1 1 d . .
H45 H 0.5011 0.7692 0.9158 0.055 Uiso 1 1 calc R U
C46 C 0.4250(4) 0.7819(3) 0.8150(3) 0.0348(13) Uani 1 1 d . .
C47 C 0.4802(5) 0.9189(3) 0.7127(3) 0.0478(16) Uani 1 1 d . .
H47A H 0.4960 0.8966 0.6745 0.072 Uiso 1 1 calc R U
H47B H 0.5383 0.9515 0.7273 0.072 Uiso 1 1 calc R U
H47C H 0.4011 0.9366 0.6983 0.072 Uiso 1 1 calc R U
C48 C 0.6440(5) 0.8627(3) 0.9610(3) 0.066(2) Uani 1 1 d . .
H48A H 0.7230 0.8466 0.9654 0.099 Uiso 1 1 calc R U
H48B H 0.6117 0.8439 0.9955 0.099 Uiso 1 1 calc R U
H48C H 0.6483 0.9070 0.9677 0.099 Uiso 1 1 calc R U
C49 C 0.3520(5) 0.7246(3) 0.8019(3) 0.0583(18) Uani 1 1 d . .
H49A H 0.3689 0.7002 0.8437 0.088 Uiso 1 1 calc R U
H49B H 0.3711 0.7010 0.7657 0.088 Uiso 1 1 calc R U
H49C H 0.2683 0.7354 0.7880 0.088 Uiso 1 1 calc R U
C50 C 0.0775(4) 0.8111(2) 0.5646(2) 0.0244(11) Uani 1 1 d . .
C51 C 0.0649(4) 0.8514(2) 0.5106(2) 0.0290(12) Uani 1 1 d . .
C52 C -0.0475(4) 0.8595(2) 0.4679(2) 0.0345(13) Uani 1 1 d . .
H52 H -0.0584 0.8865 0.4302 0.041 Uiso 1 1 calc R U
C53 C -0.1438(4) 0.8299(2) 0.4780(2) 0.0315(13) Uani 1 1 d . .
C54 C -0.1262(4) 0.7889(3) 0.5311(2) 0.0339(13) Uani 1 1 d . .
H54 H -0.1919 0.7671 0.5374 0.041 Uiso 1 1 calc R U
C55 C -0.0163(4) 0.7782(2) 0.5756(2) 0.0275(12) Uani 1 1 d . .
C56 C 0.1674(5) 0.8866(3) 0.4991(3) 0.0486(16) Uani 1 1 d . .
H56A H 0.2142 0.9038 0.5424 0.073 Uiso 1 1 calc R U
H56B H 0.1380 0.9196 0.4665 0.073 Uiso 1 1 calc R U
H56C H 0.2167 0.8591 0.4808 0.073 Uiso 1 1 calc R U
C57 C -0.2661(4) 0.8416(3) 0.4312(3) 0.0562(19) Uani 1 1 d . .
H57A H -0.3025 0.8028 0.4130 0.084 Uiso 1 1 calc R U
H57B H -0.2604 0.8680 0.3935 0.084 Uiso 1 1 calc R U
H57C H -0.3144 0.8617 0.4569 0.084 Uiso 1 1 calc R U
C58 C -0.0003(5) 0.7330(3) 0.6331(3) 0.0451(15) Uani 1 1 d . .
H58A H 0.0785 0.7151 0.6430 0.068 Uiso 1 1 calc R U
H58B H -0.0595 0.7008 0.6198 0.068 Uiso 1 1 calc R U
H58C H -0.0095 0.7539 0.6738 0.068 Uiso 1 1 calc R U
C59 C 0.9043(6) 0.5280(3) 0.9574(4) 0.069(2) Uani 1 1 d . .
H59 H 0.8382 0.5476 0.9276 0.083 Uiso 1 1 calc R U
C60 C 0.8933(7) 0.4991(4) 1.0146(5) 0.079(2) Uani 1 1 d . .
H60 H 0.8198 0.4983 1.0250 0.094 Uiso 1 1 calc R U
C61 C 1.0096(7) 0.5288(3) 0.9431(4) 0.070(2) Uani 1 1 d . .
H61 H 1.0165 0.5489 0.9032 0.084 Uiso 1 1 calc R U

loop_
_atom_site_aniso_label
_atom_site_aniso_U_11
_atom_site_aniso_U_22
_atom_site_aniso_U_33
_atom_site_aniso_U_23
_atom_site_aniso_U_13
_atom_site_aniso_U_12
Pt1 0.02022(10) 0.01793(10) 0.01710(9) 0.00019(9) 0.00326(7) 0.00227(9)
Cu1 0.0253(3) 0.0294(4) 0.0287(3) -0.0038(3) 0.0086(3) 0.0063(3)
P1 0.0199(6) 0.0199(7) 0.0187(6) -0.0004(5) 0.0053(5) 0.0020(5)
N1 0.024(2) 0.031(3) 0.041(3) -0.003(2) 0.016(2) 0.004(2)
N2 0.022(2) 0.020(2) 0.025(2) -0.0013(17) 0.0037(17) 0.0017(17)
N3 0.021(2) 0.036(3) 0.028(2) -0.006(2) 0.0058(18) 0.0035(19)
N4 0.023(2) 0.030(3) 0.029(2) -0.0071(19) 0.0089(18) 0.0023(19)
C1 0.025(3) 0.044(4) 0.063(4) -0.007(3) 0.021(3) -0.004(3)
C2 0.031(3) 0.035(4) 0.064(4) -0.020(3) 0.020(3) -0.014(3)
C3 0.029(3) 0.029(3) 0.034(3) -0.009(2) 0.007(2) -0.002(3)
C4 0.015(2) 0.022(3) 0.022(2) -0.002(2) -0.0014(19) 0.003(2)
C5 0.015(2) 0.018(3) 0.028(3) -0.002(2) 0.004(2) 0.004(2)
C6 0.022(3) 0.018(3) 0.019(2) 0.004(2) -0.003(2) 0.006(2)
C7 0.020(2) 0.021(3) 0.018(2) 0.007(2) 0.0005(19) 0.008(2)
C8 0.025(3) 0.027(3) 0.026(3) 0.004(2) 0.010(2) 0.005(2)
C9 0.034(3) 0.019(3) 0.038(3) 0.003(2) 0.015(2) -0.001(2)
C10 0.033(3) 0.023(3) 0.033(3) -0.005(2) 0.007(2) -0.004(2)
C11 0.019(2) 0.023(3) 0.020(2) 0.001(2) 0.0042(19) 0.007(2)
C12 0.027(3) 0.031(3) 0.019(2) -0.001(2) 0.003(2) 0.004(2)
C13 0.021(3) 0.030(3) 0.019(2) -0.004(2) 0.003(2) 0.000(2)
C14 0.019(2) 0.021(3) 0.023(2) -0.001(2) 0.009(2) 0.001(2)
C15 0.026(3) 0.025(3) 0.027(3) -0.002(2) 0.010(2) 0.001(2)
C16 0.032(3) 0.030(3) 0.035(3) -0.011(3) 0.013(2) -0.006(2)
C17 0.041(3) 0.022(3) 0.041(3) -0.004(3) 0.017(3) 0.000(3)
C18 0.039(3) 0.023(3) 0.042(3) 0.006(3) 0.004(3) 0.009(3)
C19 0.027(3) 0.023(3) 0.026(3) -0.004(2) 0.003(2) -0.002(2)
C20 0.021(2) 0.014(3) 0.025(3) 0.006(2) 0.004(2) 0.005(2)
C21 0.030(3) 0.033(3) 0.033(3) 0.001(2) 0.011(2) 0.000(2)
C22 0.036(3) 0.053(4) 0.035(3) 0.005(3) 0.019(3) 0.009(3)
C23 0.031(3) 0.049(4) 0.055(4) 0.016(3) 0.023(3) -0.002(3)
C24 0.029(3) 0.036(4) 0.055(4) 0.002(3) 0.017(3) -0.003(3)
C25 0.027(3) 0.025(3) 0.036(3) 0.003(2) 0.012(2) 0.003(2)
C26 0.028(3) 0.017(3) 0.019(2) 0.005(2) 0.002(2) 0.007(2)
C27 0.038(3) 0.019(3) 0.027(3) 0.005(2) 0.009(2) -0.002(2)
C28 0.047(3) 0.041(4) 0.026(3) 0.001(3) 0.018(3) 0.008(3)
C29 0.070(4) 0.042(4) 0.027(3) -0.007(3) 0.011(3) 0.020(3)
C30 0.056(4) 0.032(4) 0.035(3) -0.014(3) -0.001(3) 0.001(3)
C31 0.029(3) 0.031(3) 0.029(3) -0.004(2) 0.004(2) -0.003(2)
C32 0.035(3) 0.019(3) 0.016(2) -0.004(2) 0.000(2) 0.008(2)
C33 0.041(3) 0.038(4) 0.034(3) 0.011(3) 0.015(3) 0.013(3)
C34 0.070(4) 0.041(4) 0.040(3) 0.017(3) 0.024(3) 0.020(3)
C35 0.064(4) 0.046(4) 0.025(3) 0.002(3) 0.000(3) 0.030(3)
C36 0.022(3) 0.052(4) 0.041(3) -0.003(3) -0.008(3) 0.006(3)
C37 0.034(3) 0.030(3) 0.034(3) 0.007(2) -0.003(2) 0.005(3)
C38 0.022(3) 0.026(3) 0.028(3) 0.002(2) 0.009(2) 0.000(2)
C39 0.021(3) 0.039(4) 0.048(3) -0.012(3) 0.016(2) 0.009(2)
C40 0.033(3) 0.049(4) 0.040(3) -0.013(3) 0.015(3) 0.005(3)
C41 0.018(3) 0.034(3) 0.038(3) -0.007(3) 0.007(2) 0.003(2)
C42 0.026(3) 0.034(4) 0.038(3) -0.008(3) 0.010(2) 0.007(2)
C43 0.023(3) 0.031(3) 0.060(4) -0.012(3) 0.013(3) 0.003(2)
C44 0.029(3) 0.037(4) 0.047(4) -0.012(3) -0.006(3) 0.007(3)
C45 0.041(3) 0.042(4) 0.043(3) 0.009(3) -0.007(3) 0.008(3)
C46 0.026(3) 0.033(3) 0.042(3) 0.005(3) 0.003(2) 0.004(2)
C47 0.065(4) 0.031(4) 0.057(4) -0.008(3) 0.031(3) -0.008(3)
C48 0.053(4) 0.059(5) 0.063(4) -0.012(4) -0.025(3) 0.015(3)
C49 0.055(4) 0.049(4) 0.057(4) 0.014(3) -0.008(3) -0.017(3)
C50 0.025(3) 0.026(3) 0.022(3) -0.007(2) 0.005(2) 0.003(2)
C51 0.034(3) 0.025(3) 0.029(3) -0.008(2) 0.011(2) -0.008(2)
C52 0.042(3) 0.038(4) 0.022(3) 0.001(2) 0.007(2) 0.002(3)
C53 0.029(3) 0.039(4) 0.026(3) -0.005(2) 0.008(2) 0.002(3)
C54 0.028(3) 0.041(4) 0.035(3) -0.001(3) 0.011(2) -0.007(2)
C55 0.028(3) 0.025(3) 0.033(3) 0.001(2) 0.013(2) 0.002(2)
C56 0.046(4) 0.056(4) 0.044(3) 0.005(3) 0.014(3) -0.016(3)
C57 0.026(3) 0.097(6) 0.044(3) 0.012(3) 0.007(3) 0.009(3)
C58 0.040(3) 0.040(4) 0.057(4) 0.015(3) 0.015(3) -0.002(3)
C59 0.034(4) 0.046(5) 0.110(7) -0.027(5) -0.011(4) 0.004(3)
C60 0.059(5) 0.047(5) 0.128(7) -0.025(5) 0.023(5) 0.006(4)
C61 0.079(5) 0.035(4) 0.087(5) -0.018(4) 0.008(5) 0.000(4)

loop_
_atom_type_symbol
_atom_type_description
_atom_type_scat_dispersion_real
_atom_type_scat_dispersion_imag
_atom_type_scat_source
C C 0.0033 0.0016 'International Tables Vol C Tables 4.2.6.8 and 6.1.1.4'
H H 0.0000 0.0000 'International Tables Vol C Tables 4.2.6.8 and 6.1.1.4'
N N 0.0061 0.0033 'International Tables Vol C Tables 4.2.6.8 and 6.1.1.4'
P P 0.1023 0.0942 'International Tables Vol C Tables 4.2.6.8 and 6.1.1.4'
Cu Cu 0.3201 1.2651 'International Tables Vol C Tables 4.2.6.8 and 6.1.1.4'
Pt Pt -1.7033 8.3905 'International Tables Vol C Tables 4.2.6.8 and 6.1.1.4'

loop_
_geom_angle_atom_site_label_1
_geom_angle_atom_site_label_2
_geom_angle_atom_site_label_3
_geom_angle
_geom_angle_site_symmetry_3
C32 Pt1 C26 87.74(17) .
C32 Pt1 C11 178.29(18) .
C26 Pt1 C11 91.69(16) .
C32 Pt1 P1 97.23(13) .
C26 Pt1 P1 174.82(12) .
C11 Pt1 P1 83.39(11) .
C38 Cu1 N2 164.56(19) .
C14 P1 C13 103.8(2) .
C14 P1 C20 103.4(2) .
C13 P1 C20 101.6(2) .
C14 P1 Pt1 123.94(14) .
C13 P1 Pt1 103.15(15) .
C20 P1 Pt1 117.81(16) .
C5 N1 C1 114.8(4) .
C6 N2 C10 115.6(4) .
C6 N2 Cu1 117.5(3) .
C10 N2 Cu1 126.5(3) .
C38 N3 C39 112.3(4) .
C38 N3 C41 123.5(4) .
C39 N3 C41 124.2(4) .
C38 N4 C40 112.0(4) .
C38 N4 C50 123.7(4) .
C40 N4 C50 124.3(4) .
N1 C1 C2 123.2(5) .
C3 C2 C1 121.2(5) .
C2 C3 C4 117.9(5) .
C3 C4 C5 116.2(4) .
C3 C4 C11 133.7(4) .
C5 C4 C11 110.0(4) .
N1 C5 C4 126.6(4) .
N1 C5 C6 125.4(4) .
C4 C5 C6 108.0(4) .
N2 C6 C7 125.4(4) .
N2 C6 C5 126.4(4) .
C7 C6 C5 108.1(4) .
C8 C7 C6 116.5(4) .
C8 C7 C11 133.4(4) .
C6 C7 C11 110.1(4) .
C9 C8 C7 118.7(4) .
C10 C9 C8 120.2(5) .
N2 C10 C9 123.4(5) .
C7 C11 C4 103.3(4) .
C7 C11 C12 115.9(4) .
C4 C11 C12 116.7(4) .
C7 C11 Pt1 101.8(3) .
C4 C11 Pt1 107.5(3) .
C12 C11 Pt1 110.3(3) .
C13 C12 C11 114.5(4) .
C12 C13 P1 104.8(3) .
C15 C14 C19 118.4(5) .
C15 C14 P1 121.4(4) .
C19 C14 P1 120.1(3) .
C16 C15 C14 120.9(5) .
C15 C16 C17 120.8(5) .
C18 C17 C16 118.9(5) .
C17 C18 C19 120.9(5) .
C18 C19 C14 120.0(4) .
C25 C20 C21 118.5(4) .
C25 C20 P1 119.7(3) .
C21 C20 P1 121.8(4) .
C22 C21 C20 120.6(5) .
C23 C22 C21 119.9(5) .
C22 C23 C24 120.6(5) .
C23 C24 C25 119.8(5) .
C24 C25 C20 120.6(5) .
C27 C26 C31 115.1(4) .
C27 C26 Pt1 122.4(3) .
C31 C26 Pt1 122.2(3) .
C28 C27 C26 122.2(5) .
C29 C28 C27 120.5(5) .
C30 C29 C28 118.9(5) .
C29 C30 C31 120.8(5) .
C30 C31 C26 122.5(5) .
C37 C32 C33 114.7(4) .
C37 C32 Pt1 123.1(4) .
C33 C32 Pt1 122.2(4) .
C34 C33 C32 122.9(5) .
C35 C34 C33 119.7(5) .
C36 C35 C34 119.5(5) .
C35 C36 C37 119.8(5) .
C36 C37 C32 123.3(5) .
N4 C38 N3 102.8(4) .
N4 C38 Cu1 132.2(3) .
N3 C38 Cu1 124.5(3) .
C40 C39 N3 106.3(4) .
C39 C40 N4 106.5(4) .
C46 C41 C42 123.4(5) .
C46 C41 N3 117.5(5) .
C42 C41 N3 119.1(5) .
C41 C42 C43 117.4(5) .
C41 C42 C47 121.1(5) .
C43 C42 C47 121.5(5) .
C42 C43 C44 121.1(5) .
C45 C44 C43 119.0(5) .
C45 C44 C48 120.7(6) .
C43 C44 C48 120.2(5) .
C44 C45 C46 121.9(5) .
C41 C46 C45 117.1(5) .
C41 C46 C49 120.7(5) .
C45 C46 C49 122.1(5) .
C51 C50 C55 122.8(4) .
C51 C50 N4 117.9(4) .
C55 C50 N4 119.3(4) .
C52 C51 C50 117.2(4) .
C52 C51 C56 120.5(5) .
C50 C51 C56 122.3(5) .
C53 C52 C51 122.3(5) .
C52 C53 C54 118.3(5) .
C52 C53 C57 120.6(5) .
C54 C53 C57 121.1(5) .
C53 C54 C55 122.4(5) .
C54 C55 C50 116.9(4) .
C54 C55 C58 121.0(4) .
C50 C55 C58 122.1(4) .
C61 C59 C60 119.9(7) .
C59 C60 C61 118.8(7) 3_767
C59 C61 C60 121.2(7) 3_767

loop_
_geom_bond_atom_site_label_1
_geom_bond_atom_site_label_2
_geom_bond_distance
_geom_bond_site_symmetry_2
Pt1 C32 2.038(4) .
Pt1 C26 2.049(4) .
Pt1 C11 2.249(4) .
Pt1 P1 2.2753(12) .
Cu1 C38 1.879(5) .
Cu1 N2 1.911(4) .
P1 C14 1.823(5) .
P1 C13 1.829(4) .
P1 C20 1.835(5) .
N1 C5 1.340(5) .
N1 C1 1.343(6) .
N2 C6 1.344(6) .
N2 C10 1.345(6) .
N3 C38 1.362(6) .
N3 C39 1.369(6) .
N3 C41 1.448(6) .
N4 C38 1.359(6) .
N4 C40 1.374(6) .
N4 C50 1.454(5) .
C1 C2 1.385(7) .
C2 C3 1.376(7) .
C3 C4 1.395(6) .
C4 C5 1.414(6) .
C4 C11 1.476(6) .
C5 C6 1.434(6) .
C6 C7 1.412(6) .
C7 C8 1.389(6) .
C7 C11 1.470(6) .
C8 C9 1.384(7) .
C9 C10 1.377(6) .
C11 C12 1.533(6) .
C12 C13 1.515(6) .
C14 C15 1.394(6) .
C14 C19 1.398(6) .
C15 C16 1.373(7) .
C16 C17 1.388(7) .
C17 C18 1.378(7) .
C18 C19 1.392(7) .
C20 C25 1.390(6) .
C20 C21 1.399(6) .
C21 C22 1.379(6) .
C22 C23 1.374(8) .
C23 C24 1.377(7) .
C24 C25 1.386(6) .
C26 C27 1.399(6) .
C26 C31 1.406(6) .
C27 C28 1.396(7) .
C28 C29 1.371(8) .
C29 C30 1.369(7) .
C30 C31 1.381(7) .
C32 C37 1.388(7) .
C32 C33 1.394(7) .
C33 C34 1.387(7) .
C34 C35 1.368(8) .
C35 C36 1.368(8) .
C36 C37 1.383(7) .
C39 C40 1.352(6) .
C41 C46 1.383(7) .
C41 C42 1.385(7) .
C42 C43 1.389(7) .
C42 C47 1.511(7) .
C43 C44 1.392(8) .
C44 C45 1.377(8) .
C44 C48 1.518(7) .
C45 C46 1.386(7) .
C46 C49 1.507(7) .
C50 C51 1.388(7) .
C50 C55 1.393(6) .
C51 C52 1.387(6) .
C51 C56 1.510(7) .
C52 C53 1.376(7) .
C53 C54 1.380(7) .
C53 C57 1.520(7) .
C54 C55 1.385(6) .
C55 C58 1.507(7) .
C59 C61 1.354(9) .
C59 C60 1.367(10) .
C60 C61 1.375(10) 3_767
C61 C60 1.375(10) 3_767
